data_4340666
loop_
_publ_author_name
'Comanescu, Cezar C.'
'Iluc, Vlad M.'

_publ_section_title
;
 Flexible Coordination of Diphosphine Ligands Leading to cis and trans
 Pd(0), Pd(II), and Rh(I) Complexes.
;
_journal_issue 16
_journal_name_full 'Inorganic chemistry'
_journal_page_first 8517
_journal_page_last 8528
_journal_paper_doi 10.1021/ic5010566
_journal_volume 53
_journal_year 2014
_chemical_formula_sum 'C33 H48 B F4 P2 Rh'
_chemical_formula_weight 696.37
_chemical_name_systematic
; 
 ? 
;
_space_group_IT_number 61
_symmetry_cell_setting orthorhombic
_symmetry_space_group_name_Hall '-P 2ac 2ab'
_symmetry_space_group_name_H-M 'P b c a'
_atom_sites_solution_hydrogens geom
_atom_sites_solution_primary direct
_atom_sites_solution_secondary difmap
_audit_creation_method SHELXL-97
_cell_angle_alpha 90.00
_cell_angle_beta 90.00
_cell_angle_gamma 90.00
_cell_formula_units_Z 8
_cell_length_a 17.0147(14)
_cell_length_b 17.9627(15)
_cell_length_c 20.3387(17)
_cell_measurement_reflns_used 9893
_cell_measurement_temperature 120(2)
_cell_measurement_theta_max 26.169
_cell_measurement_theta_min 2.267
_cell_volume 6216.1(9)
_computing_structure_refinement 'SHELXL-97 (Sheldrick, 1997)'
_computing_structure_solution 'SHELXS-97 (Sheldrick, 1990)'
_diffrn_ambient_temperature 120(2)
_diffrn_detector_area_resol_mean 8.33
_diffrn_measured_fraction_theta_full 1.000
_diffrn_measured_fraction_theta_max 0.999
_diffrn_measurement_device_type 'Bruker APEX II'
_diffrn_measurement_method 'combination of \w- and \f-scans'
_diffrn_radiation_monochromator graphite
_diffrn_radiation_source 'fine-focus sealed tube'
_diffrn_radiation_type MoK\a
_diffrn_radiation_wavelength 0.71073
_diffrn_reflns_av_R_equivalents 0.0528
_diffrn_reflns_av_sigmaI/netI 0.0282
_diffrn_reflns_limit_h_max 20
_diffrn_reflns_limit_h_min -21
_diffrn_reflns_limit_k_max 21
_diffrn_reflns_limit_k_min -22
_diffrn_reflns_limit_l_max 25
_diffrn_reflns_limit_l_min -25
_diffrn_reflns_number 52131
_diffrn_reflns_theta_full 25.00
_diffrn_reflns_theta_max 26.18
_diffrn_reflns_theta_min 1.93
_diffrn_standards_decay_% 0
_diffrn_standards_interval_count 0
_diffrn_standards_interval_time 0
_diffrn_standards_number 0
_exptl_absorpt_coefficient_mu 0.699
_exptl_absorpt_correction_T_max 0.7453
_exptl_absorpt_correction_T_min 0.6489
_exptl_absorpt_correction_type multi-scan
_exptl_absorpt_process_details 'Bruker AXS area detector scaling and absorption correction'
_exptl_crystal_density_diffrn 1.488
_exptl_crystal_density_method 'not measured'
_exptl_crystal_description block
_exptl_crystal_F_000 2896
_exptl_crystal_size_max 0.15
_exptl_crystal_size_mid 0.11
_exptl_crystal_size_min 0.07
_refine_diff_density_max 0.659
_refine_diff_density_min -0.357
_refine_diff_density_rms 0.070
_refine_ls_extinction_method none
_refine_ls_goodness_of_fit_ref 1.020
_refine_ls_hydrogen_treatment constr
_refine_ls_matrix_type full
_refine_ls_number_parameters 379
_refine_ls_number_reflns 6222
_refine_ls_number_restraints 0
_refine_ls_restrained_S_all 1.020
_refine_ls_R_factor_all 0.0437
_refine_ls_R_factor_gt 0.0275
_refine_ls_shift/su_max 0.003
_refine_ls_shift/su_mean 0.000
_refine_ls_structure_factor_coef Fsqd
_refine_ls_weighting_details 'calc w=1/[\s^2^(Fo^2^)+(0.0294P)^2^+5.0450P] where P=(Fo^2^+2Fc^2^)/3'
_refine_ls_weighting_scheme calc
_refine_ls_wR_factor_gt 0.0588
_refine_ls_wR_factor_ref 0.0641
_reflns_number_gt 4932
_reflns_number_total 6222
_reflns_threshold_expression >2sigma(I)
_cod_data_source_file ic5010566_si_002.cif
_cod_data_source_block cc125
_cod_depositor_comments 'Adding full bibliography for 4340659--4340669.cif.'
_cod_original_sg_symbol_H-M Pbca
_cod_database_code 4340666

loop_
_symmetry_equiv_pos_as_xyz
'x, y, z'
'-x+1/2, -y, z+1/2'
'-x, y+1/2, -z+1/2'
'x+1/2, -y+1/2, -z'
'-x, -y, -z'
'x-1/2, y, -z-1/2'
'x, -y-1/2, z-1/2'
'-x-1/2, y-1/2, z'

loop_
_atom_site_label
_atom_site_type_symbol
_atom_site_fract_x
_atom_site_fract_y
_atom_site_fract_z
_atom_site_U_iso_or_equiv
_atom_site_adp_type
_atom_site_occupancy
_atom_site_symmetry_multiplicity
_atom_site_calc_flag
_atom_site_refinement_flags
Rh Rh 0.434975(10) 0.094613(9) 0.664579(8) 0.01024(6) Uani 1 1 d .
C1 C 0.39641(13) -0.07062(13) 0.58568(11) 0.0143(5) Uani 1 1 d .
H1A H 0.4206 -0.0227 0.5985 0.017 Uiso 1 1 calc R
H1B H 0.4262 -0.0910 0.5480 0.017 Uiso 1 1 calc R
F1 F 0.55433(9) 0.16326(11) 0.90707(9) 0.0503(5) Uani 1 1 d .
P1 P 0.32183(3) 0.09402(3) 0.59790(3) 0.01152(12) Uani 1 1 d .
P2 P 0.40338(3) 0.00710(3) 0.75210(3) 0.01122(12) Uani 1 1 d .
F2 F 0.59629(9) 0.24774(9) 0.98072(8) 0.0357(4) Uani 1 1 d .
C2 C 0.39960(13) -0.12539(13) 0.64365(11) 0.0137(5) Uani 1 1 d .
H2A H 0.3521 -0.1177 0.6710 0.016 Uiso 1 1 calc R
H2B H 0.3970 -0.1766 0.6258 0.016 Uiso 1 1 calc R
C11 C 0.26918(13) 0.00753(13) 0.57904(10) 0.0141(5) Uani 1 1 d .
F4 F 0.54206(13) 0.14171(13) 1.01628(13) 0.0800(8) Uani 1 1 d .
F3 F 0.46586(9) 0.22747(9) 0.96798(7) 0.0341(4) Uani 1 1 d .
B B 0.53954(17) 0.19428(17) 0.96897(15) 0.0243(7) Uani 1 1 d .
C12 C 0.31118(13) -0.05833(13) 0.56612(11) 0.0149(5) Uani 1 1 d .
C13 C 0.27104(15) -0.11830(14) 0.53814(12) 0.0206(5) Uani 1 1 d .
H13 H 0.2994 -0.1620 0.5267 0.025 Uiso 1 1 calc R
C14 C 0.19067(15) -0.11551(15) 0.52663(13) 0.0248(6) Uani 1 1 d .
H14 H 0.1645 -0.1569 0.5074 0.030 Uiso 1 1 calc R
C15 C 0.14885(15) -0.05236(14) 0.54317(12) 0.0214(6) Uani 1 1 d .
H15 H 0.0934 -0.0513 0.5378 0.026 Uiso 1 1 calc R
C16 C 0.18763(13) 0.00900(14) 0.56747(11) 0.0181(5) Uani 1 1 d .
H16 H 0.1588 0.0531 0.5766 0.022 Uiso 1 1 calc R
C21 C 0.47730(13) -0.06745(12) 0.73943(11) 0.0127(5) Uani 1 1 d .
C22 C 0.47082(13) -0.11999(12) 0.68773(11) 0.0125(5) Uani 1 1 d .
C23 C 0.53162(14) -0.17101(13) 0.67834(11) 0.0155(5) Uani 1 1 d .
H23 H 0.5276 -0.2063 0.6437 0.019 Uiso 1 1 calc R
C24 C 0.59740(14) -0.17173(13) 0.71800(12) 0.0188(5) Uani 1 1 d .
H24 H 0.6381 -0.2068 0.7102 0.023 Uiso 1 1 calc R
C25 C 0.60406(14) -0.12150(13) 0.76902(12) 0.0184(5) Uani 1 1 d .
H25 H 0.6488 -0.1225 0.7970 0.022 Uiso 1 1 calc R
C26 C 0.54492(13) -0.06938(13) 0.77925(11) 0.0155(5) Uani 1 1 d .
H26 H 0.5503 -0.0343 0.8139 0.019 Uiso 1 1 calc R
C31 C 0.24676(14) 0.15908(13) 0.62911(11) 0.0168(5) Uani 1 1 d .
H31 H 0.2047 0.1644 0.5951 0.020 Uiso 1 1 calc R
C32 C 0.20925(15) 0.13180(16) 0.69275(12) 0.0251(6) Uani 1 1 d .
H32A H 0.1645 0.1637 0.7039 0.038 Uiso 1 1 calc R
H32B H 0.2481 0.1337 0.7283 0.038 Uiso 1 1 calc R
H32C H 0.1911 0.0804 0.6870 0.038 Uiso 1 1 calc R
C33 C 0.28329(15) 0.23527(14) 0.64122(13) 0.0232(6) Uani 1 1 d .
H33A H 0.3058 0.2542 0.6001 0.035 Uiso 1 1 calc R
H33B H 0.3248 0.2309 0.6744 0.035 Uiso 1 1 calc R
H33C H 0.2428 0.2697 0.6569 0.035 Uiso 1 1 calc R
C34 C 0.34190(14) 0.12857(13) 0.51223(11) 0.0156(5) Uani 1 1 d .
H34 H 0.3809 0.1700 0.5159 0.019 Uiso 1 1 calc R
C35 C 0.37956(14) 0.06759(14) 0.46949(11) 0.0186(5) Uani 1 1 d .
H35A H 0.3397 0.0305 0.4578 0.028 Uiso 1 1 calc R
H35B H 0.4220 0.0434 0.4941 0.028 Uiso 1 1 calc R
H35C H 0.4010 0.0900 0.4294 0.028 Uiso 1 1 calc R
C36 C 0.26968(14) 0.15974(15) 0.47680(12) 0.0223(6) Uani 1 1 d .
H36A H 0.2845 0.1756 0.4324 0.033 Uiso 1 1 calc R
H36B H 0.2491 0.2025 0.5013 0.033 Uiso 1 1 calc R
H36C H 0.2292 0.1211 0.4740 0.033 Uiso 1 1 calc R
C51 C 0.51388(13) 0.13429(13) 0.58848(11) 0.0148(5) Uani 1 1 d .
H51 H 0.5064 0.1220 0.5409 0.018 Uiso 1 1 calc R
C46 C 0.25070(14) -0.00228(14) 0.81361(12) 0.0202(5) Uani 1 1 d .
H46A H 0.2436 0.0485 0.7970 0.030 Uiso 1 1 calc R
H46B H 0.2715 -0.0004 0.8585 0.030 Uiso 1 1 calc R
H46C H 0.2000 -0.0281 0.8136 0.030 Uiso 1 1 calc R
C45 C 0.32140(14) -0.12249(13) 0.79847(12) 0.0179(5) Uani 1 1 d .
H45A H 0.2703 -0.1464 0.8054 0.027 Uiso 1 1 calc R
H45B H 0.3490 -0.1182 0.8406 0.027 Uiso 1 1 calc R
H45C H 0.3528 -0.1526 0.7681 0.027 Uiso 1 1 calc R
C44 C 0.30890(13) -0.04445(13) 0.76909(11) 0.0154(5) Uani 1 1 d .
H44 H 0.2822 -0.0516 0.7258 0.019 Uiso 1 1 calc R
C43 C 0.38506(14) 0.12437(14) 0.84175(12) 0.0194(5) Uani 1 1 d .
H43A H 0.3804 0.1511 0.7999 0.029 Uiso 1 1 calc R
H43B H 0.4125 0.1557 0.8738 0.029 Uiso 1 1 calc R
H43C H 0.3325 0.1124 0.8583 0.029 Uiso 1 1 calc R
C42 C 0.43179(15) 0.00339(14) 0.89315(11) 0.0211(5) Uani 1 1 d .
H42A H 0.3776 -0.0039 0.9081 0.032 Uiso 1 1 calc R
H42B H 0.4621 0.0283 0.9277 0.032 Uiso 1 1 calc R
H42C H 0.4556 -0.0450 0.8833 0.032 Uiso 1 1 calc R
C41 C 0.43194(14) 0.05163(13) 0.83100(10) 0.0152(5) Uani 1 1 d .
H41 H 0.4878 0.0676 0.8249 0.018 Uiso 1 1 calc R
C52 C 0.47940(13) 0.19613(13) 0.61784(11) 0.0149(5) Uani 1 1 d .
H52 H 0.4448 0.2316 0.5934 0.018 Uiso 1 1 calc R
C54 C 0.52614(13) 0.15617(13) 0.72109(11) 0.0157(5) Uani 1 1 d .
H54 H 0.5235 0.1634 0.7698 0.019 Uiso 1 1 calc R
C53 C 0.53551(13) 0.22076(13) 0.67248(11) 0.0153(5) Uani 1 1 d .
H53 H 0.5289 0.2723 0.6901 0.018 Uiso 1 1 calc R
C55 C 0.56034(13) 0.09464(13) 0.69216(11) 0.0151(5) Uani 1 1 d .
H55 H 0.5853 0.0536 0.7180 0.018 Uiso 1 1 calc R
C56 C 0.59144(13) 0.12063(13) 0.62468(11) 0.0162(5) Uani 1 1 d .
H56 H 0.6313 0.0883 0.6024 0.019 Uiso 1 1 calc R
C57 C 0.61574(13) 0.20131(13) 0.64077(11) 0.0166(5) Uani 1 1 d .
H57A H 0.6272 0.2313 0.6011 0.020 Uiso 1 1 calc R
H57B H 0.6601 0.2042 0.6722 0.020 Uiso 1 1 calc R

loop_
_atom_site_aniso_label
_atom_site_aniso_U_11
_atom_site_aniso_U_22
_atom_site_aniso_U_33
_atom_site_aniso_U_23
_atom_site_aniso_U_13
_atom_site_aniso_U_12
Rh 0.00937(9) 0.01265(9) 0.00870(9) 0.00067(7) -0.00048(7) -0.00045(7)
C1 0.0147(11) 0.0147(12) 0.0137(11) -0.0007(9) 0.0013(9) -0.0012(9)
F1 0.0224(9) 0.0673(13) 0.0613(12) -0.0417(10) -0.0014(8) 0.0051(8)
P1 0.0105(3) 0.0144(3) 0.0097(3) 0.0012(2) -0.0003(2) 0.0004(2)
P2 0.0114(3) 0.0123(3) 0.0099(3) 0.0001(2) 0.0000(2) 0.0006(2)
F2 0.0325(9) 0.0424(10) 0.0323(9) -0.0047(8) 0.0000(7) -0.0173(8)
C2 0.0143(11) 0.0139(12) 0.0128(11) -0.0015(9) -0.0002(9) -0.0014(10)
C11 0.0140(11) 0.0188(12) 0.0094(10) 0.0041(10) -0.0023(9) -0.0035(10)
F4 0.0679(14) 0.0672(16) 0.1050(19) 0.0650(14) -0.0041(14) -0.0064(12)
F3 0.0233(8) 0.0484(11) 0.0306(9) -0.0143(8) -0.0011(7) 0.0098(8)
B 0.0211(15) 0.0209(16) 0.0309(16) 0.0022(13) 0.0001(13) 0.0002(13)
C12 0.0158(12) 0.0168(12) 0.0122(11) 0.0047(9) -0.0006(9) -0.0026(10)
C13 0.0241(13) 0.0169(13) 0.0209(13) 0.0018(10) -0.0056(11) -0.0021(11)
C14 0.0283(14) 0.0213(14) 0.0247(14) 0.0057(11) -0.0136(11) -0.0100(11)
C15 0.0138(12) 0.0288(15) 0.0216(13) 0.0080(11) -0.0068(10) -0.0066(11)
C16 0.0155(12) 0.0235(14) 0.0153(12) 0.0052(10) -0.0027(9) -0.0006(10)
C21 0.0110(11) 0.0138(12) 0.0132(11) 0.0045(9) 0.0025(9) 0.0006(9)
C22 0.0155(11) 0.0108(11) 0.0112(10) 0.0036(9) 0.0016(9) -0.0022(9)
C23 0.0185(12) 0.0116(12) 0.0164(12) 0.0016(9) 0.0046(9) -0.0003(10)
C24 0.0152(12) 0.0148(13) 0.0265(13) 0.0048(10) 0.0045(10) 0.0015(10)
C25 0.0123(11) 0.0190(13) 0.0238(13) 0.0079(10) -0.0038(10) -0.0015(10)
C26 0.0172(12) 0.0144(12) 0.0149(11) 0.0023(9) -0.0012(9) -0.0016(9)
C31 0.0133(11) 0.0220(13) 0.0152(11) 0.0010(10) -0.0015(10) 0.0059(10)
C32 0.0199(13) 0.0388(17) 0.0167(13) 0.0000(12) 0.0050(10) 0.0034(12)
C33 0.0213(13) 0.0205(14) 0.0278(14) -0.0057(11) -0.0028(11) 0.0075(11)
C34 0.0179(12) 0.0177(12) 0.0111(11) 0.0024(10) 0.0005(9) -0.0020(10)
C35 0.0206(12) 0.0235(14) 0.0117(11) 0.0011(10) 0.0020(10) -0.0044(11)
C36 0.0251(14) 0.0278(15) 0.0139(12) 0.0039(11) -0.0043(10) 0.0023(12)
C51 0.0147(11) 0.0200(13) 0.0097(11) 0.0025(9) 0.0011(9) -0.0066(10)
C46 0.0154(12) 0.0209(13) 0.0243(13) 0.0022(11) 0.0048(10) 0.0001(10)
C45 0.0167(12) 0.0185(13) 0.0186(12) 0.0041(10) 0.0032(10) -0.0032(10)
C44 0.0120(11) 0.0179(13) 0.0164(12) 0.0011(10) 0.0001(9) -0.0010(10)
C43 0.0226(13) 0.0195(13) 0.0163(12) -0.0047(10) 0.0020(10) -0.0005(10)
C42 0.0251(13) 0.0265(14) 0.0117(11) 0.0031(10) -0.0004(10) -0.0023(12)
C41 0.0185(12) 0.0172(12) 0.0100(10) -0.0010(9) -0.0006(10) -0.0008(10)
C52 0.0135(11) 0.0153(12) 0.0160(11) 0.0052(10) 0.0005(9) -0.0031(9)
C54 0.0140(11) 0.0207(13) 0.0125(11) -0.0008(10) -0.0031(9) -0.0056(10)
C53 0.0172(11) 0.0118(12) 0.0171(12) -0.0016(9) -0.0001(9) -0.0031(9)
C55 0.0100(11) 0.0181(12) 0.0171(11) 0.0048(10) -0.0039(9) -0.0022(10)
C56 0.0114(11) 0.0191(12) 0.0181(12) -0.0008(10) 0.0032(9) 0.0014(10)
C57 0.0142(12) 0.0199(13) 0.0158(11) 0.0015(10) 0.0009(9) -0.0043(10)

loop_
_atom_type_symbol
_atom_type_description
_atom_type_scat_dispersion_real
_atom_type_scat_dispersion_imag
_atom_type_scat_source
C C 0.0033 0.0016 'International Tables Vol C Tables 4.2.6.8 and 6.1.1.4'
H H 0.0000 0.0000 'International Tables Vol C Tables 4.2.6.8 and 6.1.1.4'
B B 0.0013 0.0007 'International Tables Vol C Tables 4.2.6.8 and 6.1.1.4'
F F 0.0171 0.0103 'International Tables Vol C Tables 4.2.6.8 and 6.1.1.4'
P P 0.1023 0.0942 'International Tables Vol C Tables 4.2.6.8 and 6.1.1.4'
Rh Rh -1.1178 0.9187 'International Tables Vol C Tables 4.2.6.8 and 6.1.1.4'

loop_
_geom_angle_atom_site_label_1
_geom_angle_atom_site_label_2
_geom_angle_atom_site_label_3
_geom_angle
C51 Rh C52 37.20(9)
C51 Rh C55 65.35(8)
C52 Rh C55 77.09(9)
C51 Rh C54 76.93(8)
C52 Rh C54 64.53(8)
C55 Rh C54 36.31(9)
C51 Rh P1 95.54(6)
C52 Rh P1 92.06(6)
C55 Rh P1 159.57(6)
C54 Rh P1 150.43(6)
C51 Rh P2 150.50(6)
C52 Rh P2 158.55(6)
C55 Rh P2 91.59(6)
C54 Rh P2 95.57(6)
P1 Rh P2 103.74(2)
C12 C1 C2 109.12(18)
C12 C1 H1A 109.9
C2 C1 H1A 109.9
C12 C1 H1B 109.9
C2 C1 H1B 109.9
H1A C1 H1B 108.3
C11 P1 C31 105.70(11)
C11 P1 C34 100.04(10)
C31 P1 C34 103.63(10)
C11 P1 Rh 121.58(7)
C31 P1 Rh 111.42(8)
C34 P1 Rh 112.55(8)
C21 P2 C41 104.68(10)
C21 P2 C44 104.41(10)
C41 P2 C44 106.01(11)
C21 P2 Rh 102.41(7)
C41 P2 Rh 107.20(8)
C44 P2 Rh 129.70(8)
C22 C2 C1 116.27(19)
C22 C2 H2A 108.2
C1 C2 H2A 108.2
C22 C2 H2B 108.2
C1 C2 H2B 108.2
H2A C2 H2B 107.4
C12 C11 C16 119.0(2)
C12 C11 P1 120.22(17)
C16 C11 P1 120.04(18)
F4 B F2 109.9(2)
F4 B F3 109.9(2)
F2 B F3 109.6(2)
F4 B F1 110.9(3)
F2 B F1 107.8(2)
F3 B F1 108.7(2)
C13 C12 C11 118.4(2)
C13 C12 C1 117.5(2)
C11 C12 C1 123.9(2)
C14 C13 C12 121.5(2)
C14 C13 H13 119.2
C12 C13 H13 119.2
C15 C14 C13 119.7(2)
C15 C14 H14 120.1
C13 C14 H14 120.1
C16 C15 C14 119.9(2)
C16 C15 H15 120.1
C14 C15 H15 120.1
C15 C16 C11 121.2(2)
C15 C16 H16 119.4
C11 C16 H16 119.4
C26 C21 C22 118.3(2)
C26 C21 P2 119.47(17)
C22 C21 P2 122.07(17)
C23 C22 C21 118.8(2)
C23 C22 C2 118.1(2)
C21 C22 C2 123.1(2)
C24 C23 C22 121.8(2)
C24 C23 H23 119.1
C22 C23 H23 119.1
C23 C24 C25 120.0(2)
C23 C24 H24 120.0
C25 C24 H24 120.0
C24 C25 C26 119.6(2)
C24 C25 H25 120.2
C26 C25 H25 120.2
C25 C26 C21 121.5(2)
C25 C26 H26 119.3
C21 C26 H26 119.3
C33 C31 C32 108.8(2)
C33 C31 P1 110.02(16)
C32 C31 P1 112.25(17)
C33 C31 H31 108.6
C32 C31 H31 108.6
P1 C31 H31 108.6
C31 C32 H32A 109.5
C31 C32 H32B 109.5
H32A C32 H32B 109.5
C31 C32 H32C 109.5
H32A C32 H32C 109.5
H32B C32 H32C 109.5
C31 C33 H33A 109.5
C31 C33 H33B 109.5
H33A C33 H33B 109.5
C31 C33 H33C 109.5
H33A C33 H33C 109.5
H33B C33 H33C 109.5
C36 C34 C35 109.20(19)
C36 C34 P1 114.27(16)
C35 C34 P1 111.36(16)
C36 C34 H34 107.2
C35 C34 H34 107.2
P1 C34 H34 107.2
C34 C35 H35A 109.5
C34 C35 H35B 109.5
H35A C35 H35B 109.5
C34 C35 H35C 109.5
H35A C35 H35C 109.5
H35B C35 H35C 109.5
C34 C36 H36A 109.5
C34 C36 H36B 109.5
H36A C36 H36B 109.5
C34 C36 H36C 109.5
H36A C36 H36C 109.5
H36B C36 H36C 109.5
C52 C51 C56 106.57(19)
C52 C51 Rh 72.25(13)
C56 C51 Rh 97.91(14)
C52 C51 H51 122.6
C56 C51 H51 122.6
Rh C51 H51 122.6
C44 C46 H46A 109.5
C44 C46 H46B 109.5
H46A C46 H46B 109.5
C44 C46 H46C 109.5
H46A C46 H46C 109.5
H46B C46 H46C 109.5
C44 C45 H45A 109.5
C44 C45 H45B 109.5
H45A C45 H45B 109.5
C44 C45 H45C 109.5
H45A C45 H45C 109.5
H45B C45 H45C 109.5
C45 C44 C46 107.97(19)
C45 C44 P2 113.60(15)
C46 C44 P2 114.45(16)
C45 C44 H44 106.8
C46 C44 H44 106.8
P2 C44 H44 106.8
C41 C43 H43A 109.5
C41 C43 H43B 109.5
H43A C43 H43B 109.5
C41 C43 H43C 109.5
H43A C43 H43C 109.5
H43B C43 H43C 109.5
C41 C42 H42A 109.5
C41 C42 H42B 109.5
H42A C42 H42B 109.5
C41 C42 H42C 109.5
H42A C42 H42C 109.5
H42B C42 H42C 109.5
C42 C41 C43 111.11(19)
C42 C41 P2 117.95(17)
C43 C41 P2 110.55(15)
C42 C41 H41 105.4
C43 C41 H41 105.4
P2 C41 H41 105.4
C51 C52 C53 106.24(19)
C51 C52 Rh 70.55(13)
C53 C52 Rh 98.09(14)
C51 C52 H52 122.9
C53 C52 H52 122.9
Rh C52 H52 122.9
C55 C54 C53 106.69(19)
C55 C54 Rh 71.09(13)
C53 C54 Rh 96.63(14)
C55 C54 H54 123.0
C53 C54 H54 123.0
Rh C54 H54 123.0
C52 C53 C54 100.64(18)
C52 C53 C57 100.49(18)
C54 C53 C57 100.92(18)
C52 C53 H53 117.3
C54 C53 H53 117.3
C57 C53 H53 117.3
C54 C55 C56 106.3(2)
C54 C55 Rh 72.60(13)
C56 C55 Rh 96.05(14)
C54 C55 H55 123.0
C56 C55 H55 123.0
Rh C55 H55 123.0
C51 C56 C57 100.52(18)
C51 C56 C55 100.41(17)
C57 C56 C55 100.80(18)
C51 C56 H56 117.3
C57 C56 H56 117.3
C55 C56 H56 117.3
C56 C57 C53 93.67(17)
C56 C57 H57A 113.0
C53 C57 H57A 113.0
C56 C57 H57B 113.0
C53 C57 H57B 113.0
H57A C57 H57B 110.4

loop_
_geom_bond_atom_site_label_1
_geom_bond_atom_site_label_2
_geom_bond_distance
Rh C51 2.169(2)
Rh C52 2.191(2)
Rh C55 2.206(2)
Rh C54 2.225(2)
Rh P1 2.3548(6)
Rh P2 2.4349(6)
C1 C12 1.520(3)
C1 C2 1.537(3)
C1 H1A 0.9900
C1 H1B 0.9900
F1 B 1.399(4)
P1 C11 1.834(2)
P1 C31 1.844(2)
P1 C34 1.881(2)
P2 C21 1.855(2)
P2 C41 1.858(2)
P2 C44 1.887(2)
F2 B 1.383(3)
C2 C22 1.510(3)
C2 H2A 0.9900
C2 H2B 0.9900
C11 C12 1.407(3)
C11 C16 1.408(3)
F4 B 1.349(4)
F3 B 1.388(3)
C12 C13 1.397(3)
C13 C14 1.388(4)
C13 H13 0.9500
C14 C15 1.381(4)
C14 H14 0.9500
C15 C16 1.376(3)
C15 H15 0.9500
C16 H16 0.9500
C21 C26 1.407(3)
C21 C22 1.417(3)
C22 C23 1.395(3)
C23 C24 1.380(3)
C23 H23 0.9500
C24 C25 1.380(3)
C24 H24 0.9500
C25 C26 1.390(3)
C25 H25 0.9500
C26 H26 0.9500
C31 C33 1.523(3)
C31 C32 1.524(3)
C31 H31 1.0000
C32 H32A 0.9800
C32 H32B 0.9800
C32 H32C 0.9800
C33 H33A 0.9800
C33 H33B 0.9800
C33 H33C 0.9800
C34 C36 1.531(3)
C34 C35 1.538(3)
C34 H34 1.0000
C35 H35A 0.9800
C35 H35B 0.9800
C35 H35C 0.9800
C36 H36A 0.9800
C36 H36B 0.9800
C36 H36C 0.9800
C51 C52 1.391(3)
C51 C56 1.531(3)
C51 H51 1.0000
C46 C44 1.541(3)
C46 H46A 0.9800
C46 H46B 0.9800
C46 H46C 0.9800
C45 C44 1.539(3)
C45 H45A 0.9800
C45 H45B 0.9800
C45 H45C 0.9800
C44 H44 1.0000
C43 C41 1.546(3)
C43 H43A 0.9800
C43 H43B 0.9800
C43 H43C 0.9800
C42 C41 1.533(3)
C42 H42A 0.9800
C42 H42B 0.9800
C42 H42C 0.9800
C41 H41 1.0000
C52 C53 1.531(3)
C52 H52 1.0000
C54 C55 1.381(3)
C54 C53 1.533(3)
C54 H54 1.0000
C53 C57 1.550(3)
C53 H53 1.0000
C55 C56 1.543(3)
C55 H55 1.0000
C56 C57 1.542(3)
C56 H56 1.0000
C57 H57A 0.9900
C57 H57B 0.9900
